data_7709226
loop_
_publ_author_name
'Lalioti, Nikolia'
'Nastopoulos, Vassilis'
'Panagiotou, Nikos'
'Tasiopoulos, Anastasios'
'Ioannidis, Nikolaos'
'van Slageren, Joris'
'Zhang, Peng'
'Rajaraman, Gopalan'
'Swain, Abinash'
'Tangoulis, Vassilis'

_publ_section_title
;
 A nonsymmetric Dy<sub>2</sub> single-molecule magnet with two relaxation
 processes triggered by an external magnetic field: a theoretical and
 integrated EPR study of the role of magnetic-site dilution.
;
_journal_issue 5
_journal_name_full 'Dalton transactions (Cambridge, England : 2003)'
_journal_page_first 1985
_journal_page_last 1994
_journal_paper_doi 10.1039/d1dt04089h
_journal_volume 51
_journal_year 2022
_chemical_formula_moiety 'C73 H58 Dy0.14 O13 Y1.86, C H4 O'
_chemical_formula_sum 'C74 H62 Dy0.14 O14 Y1.86'
_chemical_formula_weight 1363.18
_space_group_crystal_system triclinic
_space_group_IT_number 2
_space_group_name_Hall '-P 1'
_space_group_name_H-M_alt 'P -1'
_atom_sites_solution_hydrogens mixed
_atom_sites_solution_primary direct
_atom_sites_solution_secondary difmap
_audit_creation_method SHELXL-2014/7
_audit_update_record
;
2021-08-04 deposited with the CCDC.	2022-01-05 downloaded from the CCDC.
;
_cell_angle_alpha 78.186(3)
_cell_angle_beta 75.862(3)
_cell_angle_gamma 72.605(3)
_cell_formula_units_Z 2
_cell_length_a 11.1868(4)
_cell_length_b 16.0404(6)
_cell_length_c 18.6620(6)
_cell_measurement_reflns_used 8989
_cell_measurement_temperature 107.7(6)
_cell_measurement_theta_max 73.288
_cell_measurement_theta_min 4.406
_cell_volume 3067.2(2)
_computing_cell_refinement 'CrysAlisPro 1.171.39.46 (Rigaku OD, 2018)'
_computing_data_collection 'CrysAlisPro 1.171.39.46 (Rigaku OD, 2018)'
_computing_data_reduction 'CrysAlisPro 1.171.39.46 (Rigaku OD, 2018)'
_computing_molecular_graphics
;
PLATON (Spek, 2009); MERCURY (Macrae et al. 2020);
DIAMOND (Brandenburg, 2005)
;
_computing_publication_material 'WINGX (Farrugia, 2012)'
_computing_structure_refinement 'SHELXL-2014/7 (Sheldrick, 2014)'
_computing_structure_solution 'SHELXT-2018/2 (Sheldrick, 2018)'
_diffrn_ambient_temperature 107.7(6)
_diffrn_detector_area_resol_mean 10.4223
_diffrn_measured_fraction_theta_full 0.999
_diffrn_measured_fraction_theta_max 0.999
_diffrn_measurement_device_type 'Oxford Diffraction SuperNova with Atlas CCD detector'
_diffrn_measurement_method '\w scans'
_diffrn_radiation_type CuK\a
_diffrn_radiation_wavelength 1.54184
_diffrn_reflns_av_R_equivalents 0.0391
_diffrn_reflns_av_unetI/netI 0.0575
_diffrn_reflns_Laue_measured_fraction_full 0.999
_diffrn_reflns_Laue_measured_fraction_max 0.999
_diffrn_reflns_limit_h_max 11
_diffrn_reflns_limit_h_min -13
_diffrn_reflns_limit_k_max 19
_diffrn_reflns_limit_k_min -19
_diffrn_reflns_limit_l_max 20
_diffrn_reflns_limit_l_min -22
_diffrn_reflns_number 20366
_diffrn_reflns_point_group_measured_fraction_full 0.999
_diffrn_reflns_point_group_measured_fraction_max 0.999
_diffrn_reflns_theta_full 67.498
_diffrn_reflns_theta_max 67.498
_diffrn_reflns_theta_min 3.543
_diffrn_source 'SuperNova (Cu) X-ray Source'
_exptl_absorpt_coefficient_mu 3.813
_exptl_absorpt_correction_T_max 1.0000
_exptl_absorpt_correction_T_min 0.8694
_exptl_absorpt_correction_type multi-scan
_exptl_absorpt_process_details
;
CrysAlisPro 1.171.39.46 (Rigaku Oxford Diffraction, 2018)
Empirical absorption correction using spherical harmonics,
 implemented in SCALE3 ABSPACK scaling algorithm.
;
_exptl_crystal_colour colorless
_exptl_crystal_density_diffrn 1.476
_exptl_crystal_density_method 'not measured'
_exptl_crystal_description prism
_exptl_crystal_F_000 1399
_exptl_crystal_preparation 'Magnetic properties'
_exptl_crystal_size_max 0.05
_exptl_crystal_size_mid 0.03
_exptl_crystal_size_min 0.03
_refine_diff_density_max 1.673
_refine_diff_density_min -0.703
_refine_diff_density_rms 0.085
_refine_ls_extinction_method none
_refine_ls_goodness_of_fit_ref 1.019
_refine_ls_hydrogen_treatment mixed
_refine_ls_matrix_type full
_refine_ls_number_parameters 827
_refine_ls_number_reflns 11053
_refine_ls_number_restraints 50
_refine_ls_restrained_S_all 1.022
_refine_ls_R_factor_all 0.0560
_refine_ls_R_factor_gt 0.0444
_refine_ls_shift/su_max 0.001
_refine_ls_shift/su_mean 0.000
_refine_ls_structure_factor_coef Fsqd
_refine_ls_weighting_details 'w=1/[\s^2^(Fo^2^)+(0.0593P)^2^+2.8237P] where P=(Fo^2^+2Fc^2^)/3'
_refine_ls_weighting_scheme calc
_refine_ls_wR_factor_gt 0.1129
_refine_ls_wR_factor_ref 0.1225
_reflns_Friedel_coverage 0.000
_reflns_number_gt 9158
_reflns_number_total 11053
_reflns_threshold_expression 'I > 2\s(I)'
_cod_data_source_file d1dt04089h2.cif
_cod_data_source_block 2
_cod_depositor_comments 'Adding full bibliography for 7709225--7709226.cif.'
_cod_database_code 7709226
_shelx_shelxl_version_number 2014/7
_shelx_space_group_comment
;
The symmetry employed for this shelxl refinement is uniquely defined
by the following loop, which should always be used as a source of
symmetry information in preference to the above space-group names.
They are only intended as comments.
;

loop_
_space_group_symop_operation_xyz
'x, y, z'
'-x, -y, -z'

loop_
_atom_site_label
_atom_site_type_symbol
_atom_site_fract_x
_atom_site_fract_y
_atom_site_fract_z
_atom_site_U_iso_or_equiv
_atom_site_adp_type
_atom_site_occupancy
_atom_site_site_symmetry_order
_atom_site_calc_flag
_atom_site_refinement_flags_posn
_atom_site_refinement_flags_adp
_atom_site_refinement_flags_occupancy
_atom_site_disorder_assembly
_atom_site_disorder_group
Y1 Y 0.50870(9) 0.66226(9) 0.73810(6) 0.02217(9) Uani 0.922(4) 1 d . . P . .
Dy1 Dy 0.5046(8) 0.6685(8) 0.7304(5) 0.02217(9) Uani 0.078(4) 1 d . . P . .
Y2 Y 0.83680(6) 0.65653(6) 0.70672(5) 0.02217(9) Uani 0.940(4) 1 d . . P . .
Dy2 Dy 0.8367(7) 0.6417(7) 0.7013(6) 0.02217(9) Uani 0.060(4) 1 d . . P . .
O1 O 0.6930(2) 0.63801(17) 0.64349(13) 0.0250(5) Uani 1 1 d . . . . .
O2 O 0.4819(2) 0.77267(17) 0.62879(14) 0.0273(5) Uani 1 1 d . . . . .
O3 O 0.4594(3) 0.57869(17) 0.66960(15) 0.0305(6) Uani 1 1 d . . . . .
O4 O 0.4426(3) 0.54382(19) 0.81705(16) 0.0380(7) Uani 1 1 d . . . . .
O5 O 0.2962(2) 0.72360(18) 0.75530(15) 0.0308(6) Uani 1 1 d . . . . .
O6 O 0.4407(2) 0.71672(17) 0.85093(14) 0.0288(6) Uani 1 1 d . . . . .
O7 O 0.6894(2) 0.58051(17) 0.78628(14) 0.0284(6) Uani 1 1 d . . . . .
O8 O 0.9144(2) 0.49934(17) 0.70466(14) 0.0300(6) Uani 1 1 d . . . . .
O9 O 0.8161(2) 0.69397(19) 0.82416(14) 0.0335(6) Uani 1 1 d . . . . .
O10 O 0.6402(2) 0.75665(17) 0.73496(14) 0.0269(5) Uani 1 1 d . . . . .
O11 O 0.8834(3) 0.78703(18) 0.66412(15) 0.0331(6) Uani 1 1 d . . . . .
O12 O 0.9522(2) 0.65330(18) 0.58756(14) 0.0309(6) Uani 1 1 d . . . . .
C1 C 0.5418(4) 0.8756(3) 0.5273(3) 0.0400(10) Uani 1 1 d . . . . .
H1A H 0.5959 0.8743 0.4787 0.060 Uiso 1 1 calc R U . . .
H1B H 0.5720 0.9044 0.5569 0.060 Uiso 1 1 calc R U . . .
H1C H 0.4559 0.9074 0.5225 0.060 Uiso 1 1 calc R U . . .
C2 C 0.5444(3) 0.7825(3) 0.5647(2) 0.0282(8) Uani 1 1 d . . . . .
C3 C 0.6262(3) 0.7060(2) 0.5279(2) 0.0266(7) Uani 1 1 d . . . . .
C4 C 0.6395(4) 0.7016(3) 0.4499(2) 0.0307(8) Uani 1 1 d . . . . .
C5 C 0.5656(4) 0.7662(3) 0.4021(2) 0.0357(9) Uani 1 1 d . . . . .
H5 H 0.5034 0.8133 0.4218 0.043 Uiso 1 1 calc R U . . .
C6 C 0.5840(4) 0.7605(3) 0.3273(2) 0.0454(11) Uani 1 1 d . . . . .
H6 H 0.5366 0.8049 0.2969 0.054 Uiso 1 1 calc R U . . .
C7 C 0.6736(4) 0.6886(4) 0.2966(2) 0.0461(11) Uani 1 1 d . . . . .
H7 H 0.6862 0.6854 0.2460 0.055 Uiso 1 1 calc R U . . .
C8 C 0.7428(4) 0.6227(3) 0.3417(2) 0.0425(10) Uani 1 1 d . . . . .
H8 H 0.8004 0.5740 0.3217 0.051 Uiso 1 1 calc R U . . .
C9 C 0.7272(4) 0.6283(3) 0.4182(2) 0.0322(8) Uani 1 1 d . . . . .
C10 C 0.7987(4) 0.5600(3) 0.4646(2) 0.0356(9) Uani 1 1 d . . . . .
H10 H 0.8560 0.5114 0.4443 0.043 Uiso 1 1 calc R U . . .
C11 C 0.7851(4) 0.5642(3) 0.5375(2) 0.0309(8) Uani 1 1 d . . . . .
H11 H 0.8338 0.5187 0.5664 0.037 Uiso 1 1 calc R U . . .
C12 C 0.6979(3) 0.6368(2) 0.5716(2) 0.0260(7) Uani 1 1 d . . . . .
C13 C 0.4070(6) 0.4064(4) 0.8735(3) 0.0632(15) Uani 1 1 d . . . . .
H13A H 0.4124 0.3520 0.8575 0.095 Uiso 1 1 calc R U . . .
H13B H 0.3189 0.4367 0.8889 0.095 Uiso 1 1 calc R U . . .
H13C H 0.4499 0.3942 0.9147 0.095 Uiso 1 1 calc R U . . .
C14 C 0.4717(5) 0.4657(3) 0.8077(3) 0.0470(12) Uani 1 1 d . . . . .
C15 C 0.5385(4) 0.4360(3) 0.7356(3) 0.0431(11) Uani 1 1 d . . . . .
C16 C 0.6128(4) 0.3459(3) 0.7305(3) 0.0511(13) Uani 1 1 d . U . . .
C17 C 0.6475(5) 0.2883(4) 0.7955(4) 0.074(2) Uani 1 1 d . U . . .
H17 H 0.6206 0.3075 0.8420 0.089 Uiso 1 1 calc R U . . .
C18 C 0.7219(6) 0.2032(4) 0.7881(4) 0.088(2) Uani 1 1 d . U . . .
H18 H 0.7462 0.1658 0.8302 0.106 Uiso 1 1 calc R U . . .
C19 C 0.7619(5) 0.1716(4) 0.7190(4) 0.078(2) Uani 1 1 d . U . . .
H19 H 0.8077 0.1132 0.7158 0.094 Uiso 1 1 calc R U . . .
C20 C 0.7326(6) 0.2275(3) 0.6571(4) 0.0694(17) Uani 1 1 d . U . . .
H20 H 0.7622 0.2084 0.6106 0.083 Uiso 1 1 calc R U . . .
C21 C 0.6573(5) 0.3145(3) 0.6630(4) 0.0585(14) Uani 1 1 d . U . . .
C22 C 0.6159(6) 0.3729(4) 0.6019(3) 0.0639(14) Uani 1 1 d . U . . .
H22 H 0.6386 0.3511 0.5565 0.077 Uiso 1 1 calc R U . . .
C23 C 0.5433(6) 0.4612(3) 0.6019(3) 0.0627(15) Uani 1 1 d . U . . .
H23 H 0.5169 0.4955 0.5591 0.075 Uiso 1 1 calc R U . . .
C24 C 0.5124(4) 0.4954(3) 0.6704(2) 0.0325(8) Uani 1 1 d . . . . .
C25 C 0.3549(4) 0.7904(3) 0.9552(2) 0.0393(10) Uani 1 1 d . . . . .
H25A H 0.2713 0.8213 0.9783 0.059 Uiso 1 1 calc R U . . .
H25B H 0.4145 0.8239 0.9524 0.059 Uiso 1 1 calc R U . . .
H25C H 0.3805 0.7337 0.9842 0.059 Uiso 1 1 calc R U . . .
C26 C 0.3525(4) 0.7783(3) 0.8767(2) 0.0298(8) Uani 1 1 d . . . . .
C27 C 0.2483(4) 0.8282(3) 0.8400(2) 0.0292(8) Uani 1 1 d . . . . .
C28 C 0.1622(4) 0.9106(3) 0.8623(2) 0.0336(8) Uani 1 1 d . . . . .
C29 C 0.1991(5) 0.9668(3) 0.8972(3) 0.0492(11) Uani 1 1 d . . . . .
H29 H 0.2807 0.9504 0.9078 0.059 Uiso 1 1 calc R U . . .
C30 C 0.1162(5) 1.0455(4) 0.9157(3) 0.0617(15) Uani 1 1 d . . . . .
H30 H 0.1420 1.0805 0.9399 0.074 Uiso 1 1 calc R U . . .
C31 C -0.0038(5) 1.0731(3) 0.8993(3) 0.0582(14) Uani 1 1 d . . . . .
H31 H -0.0599 1.1254 0.9135 0.070 Uiso 1 1 calc R U . . .
C32 C -0.0406(5) 1.0221(3) 0.8612(3) 0.0513(12) Uani 1 1 d . . . . .
H32 H -0.1206 1.0418 0.8481 0.062 Uiso 1 1 calc R U . . .
C33 C 0.0418(4) 0.9409(3) 0.8421(3) 0.0409(10) Uani 1 1 d . . . . .
C34 C 0.0069(4) 0.8895(3) 0.7995(2) 0.0362(9) Uani 1 1 d . . . . .
H34 H -0.0758 0.9062 0.7905 0.043 Uiso 1 1 calc R U . . .
C35 C 0.0908(4) 0.8178(3) 0.7722(2) 0.0327(8) Uani 1 1 d . . . . .
H35 H 0.0660 0.7875 0.7432 0.039 Uiso 1 1 calc R U . . .
C36 C 0.2188(4) 0.7876(2) 0.7875(2) 0.0286(8) Uani 1 1 d . . . . .
C37 C 0.9405(4) 0.3459(3) 0.7317(2) 0.0324(8) Uani 1 1 d . . . . .
H37A H 0.9256 0.3034 0.7750 0.049 Uiso 1 1 calc R U . . .
H37B H 1.0297 0.3319 0.7093 0.049 Uiso 1 1 calc R U . . .
H37C H 0.8917 0.3446 0.6964 0.049 Uiso 1 1 calc R U . . .
C38 C 0.9003(3) 0.4371(3) 0.7545(2) 0.0271(8) Uani 1 1 d . . . . .
C39 C 0.8369(3) 0.4502(2) 0.8311(2) 0.0268(7) Uani 1 1 d . . . . .
C40 C 0.8795(4) 0.3902(3) 0.8945(2) 0.0287(8) Uani 1 1 d . . . . .
C41 C 0.9998(4) 0.3275(3) 0.8895(2) 0.0328(8) Uani 1 1 d . . . . .
H41 H 1.0543 0.3224 0.8433 0.039 Uiso 1 1 calc R U . . .
C42 C 1.0370(4) 0.2744(3) 0.9514(2) 0.0391(10) Uani 1 1 d . . . . .
H42 H 1.1159 0.2328 0.9466 0.047 Uiso 1 1 calc R U . . .
C43 C 0.9588(4) 0.2810(3) 1.0222(2) 0.0423(10) Uani 1 1 d . . . . .
H43 H 0.9850 0.2434 1.0638 0.051 Uiso 1 1 calc R U . . .
C44 C 0.8445(4) 0.3424(3) 1.0299(2) 0.0374(9) Uani 1 1 d . . . . .
H44 H 0.7935 0.3478 1.0771 0.045 Uiso 1 1 calc R U . . .
C45 C 0.8019(4) 0.3987(3) 0.9665(2) 0.0313(8) Uani 1 1 d . . . . .
C46 C 0.6841(4) 0.4650(3) 0.9742(2) 0.0309(8) Uani 1 1 d . . . . .
H46 H 0.6307 0.4683 1.0209 0.037 Uiso 1 1 calc R U . . .
C47 C 0.6482(3) 0.5234(3) 0.9151(2) 0.0283(8) Uani 1 1 d . . . . .
H47 H 0.5715 0.5669 0.9222 0.034 Uiso 1 1 calc R U . . .
C48 C 0.7260(4) 0.5197(2) 0.8416(2) 0.0274(8) Uani 1 1 d . . . . .
C49 C 0.7198(4) 0.7267(3) 0.9445(2) 0.0431(10) Uani 1 1 d . . . . .
H49A H 0.6589 0.7748 0.9675 0.065 Uiso 1 1 calc R U . . .
H49B H 0.7991 0.7146 0.9607 0.065 Uiso 1 1 calc R U . . .
H49C H 0.6878 0.6752 0.9587 0.065 Uiso 1 1 calc R U . . .
C50 C 0.7411(4) 0.7512(3) 0.8603(2) 0.0329(9) Uani 1 1 d . . . . .
C51 C 0.6642(4) 0.8335(3) 0.8259(2) 0.0311(8) Uani 1 1 d . . . . .
C52 C 0.6271(4) 0.9154(3) 0.8564(2) 0.0362(9) Uani 1 1 d . . . . .
C53 C 0.6862(5) 0.9300(4) 0.9106(2) 0.0451(11) Uani 1 1 d . . . . .
H53 H 0.7529 0.8857 0.9273 0.054 Uiso 1 1 calc R U . . .
C54 C 0.6455(5) 1.0094(4) 0.9384(3) 0.0570(15) Uani 1 1 d . . . . .
H54 H 0.6849 1.0173 0.9740 0.068 Uiso 1 1 calc R U . . .
C55 C 0.5478(5) 1.0771(4) 0.9147(3) 0.0560(13) Uani 1 1 d . . . . .
H55 H 0.5192 1.1291 0.9358 0.067 Uiso 1 1 calc R U . . .
C56 C 0.4934(5) 1.0674(3) 0.8602(3) 0.0501(12) Uani 1 1 d . . . . .
H56 H 0.4299 1.1139 0.8428 0.060 Uiso 1 1 calc R U . . .
C57 C 0.5320(4) 0.9876(3) 0.8297(2) 0.0390(10) Uani 1 1 d . . . . .
C58 C 0.4784(4) 0.9787(3) 0.7711(2) 0.0391(9) Uani 1 1 d . . . . .
H58 H 0.4154 1.0256 0.7536 0.047 Uiso 1 1 calc R U . . .
C59 C 0.5170(4) 0.9033(3) 0.7402(2) 0.0329(8) Uani 1 1 d . . . . .
H59 H 0.4811 0.9001 0.7012 0.039 Uiso 1 1 calc R U . . .
C60 C 0.6122(4) 0.8279(3) 0.7660(2) 0.0288(8) Uani 1 1 d . . . . .
C61 C 1.0423(5) 0.6734(3) 0.4618(2) 0.0444(10) Uani 1 1 d . . . . .
H61A H 1.0591 0.7213 0.4240 0.067 Uiso 1 1 calc R U . . .
H61B H 1.0018 0.6395 0.4432 0.067 Uiso 1 1 calc R U . . .
H61C H 1.1213 0.6363 0.4745 0.067 Uiso 1 1 calc R U . . .
C62 C 0.9551(4) 0.7099(3) 0.5305(2) 0.0321(8) Uani 1 1 d . . . . .
C63 C 0.8947(4) 0.8019(3) 0.5321(2) 0.0324(8) Uani 1 1 d . . . . .
C64 C 0.8684(4) 0.8629(3) 0.4647(2) 0.0354(9) Uani 1 1 d . . . . .
C65 C 0.8589(4) 0.8357(3) 0.3999(2) 0.0421(10) Uani 1 1 d . . . . .
H65 H 0.8742 0.7758 0.3984 0.051 Uiso 1 1 calc R U . . .
C66 C 0.8276(5) 0.8955(4) 0.3382(3) 0.0507(12) Uani 1 1 d . . . . .
H66 H 0.8217 0.8756 0.2960 0.061 Uiso 1 1 calc R U . . .
C67 C 0.8050(5) 0.9852(4) 0.3392(3) 0.0533(13) Uani 1 1 d . . . . .
H67 H 0.7862 1.0254 0.2972 0.064 Uiso 1 1 calc R U . . .
C68 C 0.8104(5) 1.0142(3) 0.4014(3) 0.0584(14) Uani 1 1 d . . . . .
H68 H 0.7940 1.0744 0.4021 0.070 Uiso 1 1 calc R U . . .
C69 C 0.8405(4) 0.9538(3) 0.4651(3) 0.0461(11) Uani 1 1 d . . . . .
C70 C 0.8374(5) 0.9849(3) 0.5317(3) 0.0559(13) Uani 1 1 d . . . . .
H70 H 0.8238 1.0450 0.5314 0.067 Uiso 1 1 calc R U . . .
C71 C 0.8540(5) 0.9279(3) 0.5964(3) 0.0501(12) Uani 1 1 d . . . . .
H71 H 0.8509 0.9508 0.6389 0.060 Uiso 1 1 calc R U . . .
C72 C 0.8758(4) 0.8352(3) 0.6006(2) 0.0336(9) Uani 1 1 d . . . . .
C73 C 1.1052(4) 0.5740(3) 0.7899(3) 0.0438(11) Uani 1 1 d . . . . .
H73A H 1.0486 0.5955 0.8338 0.066 Uiso 1 1 calc R U . . .
H73B H 1.1856 0.5870 0.7843 0.066 Uiso 1 1 calc R U . . .
H73C H 1.1183 0.5113 0.7948 0.066 Uiso 1 1 calc R U . . .
O1M O 1.0498(3) 0.6162(2) 0.72546(16) 0.0370(7) Uani 1 1 d . . . . .
H1M H 1.107(5) 0.615(4) 0.688(3) 0.055 Uiso 1 1 d . U . . .
C74 C 0.2315(4) 0.7322(3) 0.5836(3) 0.0474(11) Uani 1 1 d . . . . .
H74A H 0.3018 0.7371 0.5430 0.071 Uiso 1 1 calc R U . . .
H74B H 0.2329 0.7632 0.6222 0.071 Uiso 1 1 calc R U . . .
H74C H 0.1527 0.7575 0.5660 0.071 Uiso 1 1 calc R U . . .
O2M O 0.2418(3) 0.6420(2) 0.61255(19) 0.0464(8) Uani 1 1 d D . . . .
H2M H 0.310(3) 0.620(4) 0.630(3) 0.070 Uiso 1 1 d D U . . .

loop_
_atom_site_aniso_label
_atom_site_aniso_U_11
_atom_site_aniso_U_22
_atom_site_aniso_U_33
_atom_site_aniso_U_23
_atom_site_aniso_U_13
_atom_site_aniso_U_12
Y1 0.02119(13) 0.0260(2) 0.0196(2) -0.00414(14) -0.00558(10) -0.00476(12)
Dy1 0.02119(13) 0.0260(2) 0.0196(2) -0.00414(14) -0.00558(10) -0.00476(12)
Y2 0.02119(13) 0.0260(2) 0.0196(2) -0.00414(14) -0.00558(10) -0.00476(12)
Dy2 0.02119(13) 0.0260(2) 0.0196(2) -0.00414(14) -0.00558(10) -0.00476(12)
O1 0.0242(12) 0.0326(13) 0.0193(12) -0.0075(10) -0.0044(9) -0.0066(10)
O2 0.0247(13) 0.0305(13) 0.0268(13) -0.0039(11) -0.0071(10) -0.0061(10)
O3 0.0353(14) 0.0289(14) 0.0312(14) -0.0052(11) -0.0140(11) -0.0078(11)
O4 0.0462(17) 0.0363(16) 0.0379(16) 0.0026(12) -0.0171(13) -0.0181(13)
O5 0.0230(13) 0.0399(15) 0.0317(14) -0.0122(12) -0.0068(11) -0.0054(11)
O6 0.0273(13) 0.0334(14) 0.0254(13) -0.0113(11) -0.0056(10) -0.0022(11)
O7 0.0231(12) 0.0330(14) 0.0248(13) -0.0009(11) -0.0039(10) -0.0040(10)
O8 0.0263(13) 0.0321(14) 0.0251(13) -0.0005(11) -0.0025(10) -0.0024(11)
O9 0.0288(14) 0.0487(17) 0.0232(13) -0.0111(12) -0.0059(11) -0.0055(12)
O10 0.0250(13) 0.0297(13) 0.0280(13) -0.0071(11) -0.0067(10) -0.0068(10)
O11 0.0326(14) 0.0385(15) 0.0285(14) -0.0017(12) -0.0038(11) -0.0136(12)
O12 0.0285(13) 0.0403(15) 0.0218(13) -0.0016(11) -0.0031(10) -0.0090(11)
C1 0.038(2) 0.031(2) 0.044(2) -0.0001(18) -0.0023(18) -0.0058(17)
C2 0.0237(18) 0.033(2) 0.031(2) -0.0033(16) -0.0102(15) -0.0082(15)
C3 0.0265(18) 0.0303(19) 0.0265(18) -0.0032(15) -0.0061(14) -0.0124(15)
C4 0.0300(19) 0.042(2) 0.0261(19) -0.0014(16) -0.0057(15) -0.0198(17)
C5 0.034(2) 0.046(2) 0.030(2) 0.0045(18) -0.0109(16) -0.0175(18)
C6 0.046(3) 0.065(3) 0.032(2) 0.011(2) -0.0165(19) -0.028(2)
C7 0.048(3) 0.076(3) 0.026(2) -0.005(2) -0.0077(19) -0.034(2)
C8 0.040(2) 0.065(3) 0.030(2) -0.015(2) -0.0003(18) -0.024(2)
C9 0.034(2) 0.044(2) 0.0258(19) -0.0097(17) -0.0031(15) -0.0194(17)
C10 0.035(2) 0.038(2) 0.036(2) -0.0143(18) -0.0041(17) -0.0095(17)
C11 0.036(2) 0.0297(19) 0.0283(19) -0.0068(16) -0.0095(16) -0.0057(16)
C12 0.0270(18) 0.0304(19) 0.0228(18) -0.0058(14) -0.0031(14) -0.0111(15)
C13 0.084(4) 0.060(3) 0.051(3) -0.005(3) -0.010(3) -0.032(3)
C14 0.071(3) 0.041(3) 0.044(3) 0.007(2) -0.036(2) -0.026(2)
C15 0.036(2) 0.029(2) 0.069(3) 0.006(2) -0.026(2) -0.0124(17)
C16 0.034(2) 0.030(2) 0.093(4) 0.003(2) -0.021(2) -0.0132(18)
C17 0.038(3) 0.040(3) 0.108(5) 0.032(3) 0.003(3) 0.000(2)
C18 0.057(3) 0.051(3) 0.105(5) 0.030(3) 0.018(3) 0.007(3)
C19 0.041(3) 0.032(3) 0.137(6) 0.015(3) -0.005(3) -0.003(2)
C20 0.057(3) 0.037(3) 0.123(5) -0.017(3) -0.030(3) -0.011(2)
C21 0.060(3) 0.031(2) 0.097(4) -0.003(3) -0.044(3) -0.011(2)
C22 0.062(3) 0.069(4) 0.067(4) -0.027(3) -0.001(3) -0.024(3)
C23 0.084(4) 0.045(3) 0.051(3) -0.021(2) 0.024(3) -0.025(3)
C24 0.0249(18) 0.030(2) 0.044(2) -0.0062(17) -0.0036(16) -0.0109(15)
C25 0.038(2) 0.052(3) 0.032(2) -0.0184(19) -0.0056(17) -0.0093(19)
C26 0.0267(19) 0.038(2) 0.0265(19) -0.0108(16) -0.0002(15) -0.0107(16)
C27 0.0287(19) 0.0299(19) 0.0273(19) -0.0061(15) -0.0034(15) -0.0052(15)
C28 0.033(2) 0.032(2) 0.033(2) -0.0051(17) -0.0030(16) -0.0074(16)
C29 0.042(3) 0.049(3) 0.059(3) -0.021(2) -0.006(2) -0.010(2)
C30 0.054(3) 0.052(3) 0.081(4) -0.034(3) -0.007(3) -0.006(2)
C31 0.045(3) 0.041(3) 0.081(4) -0.025(3) -0.002(3) 0.002(2)
C32 0.041(3) 0.042(3) 0.060(3) -0.008(2) -0.004(2) 0.001(2)
C33 0.034(2) 0.038(2) 0.043(2) -0.0049(19) -0.0037(18) -0.0026(18)
C34 0.029(2) 0.040(2) 0.034(2) 0.0040(18) -0.0057(16) -0.0059(17)
C35 0.029(2) 0.038(2) 0.029(2) 0.0011(17) -0.0066(15) -0.0089(16)
C36 0.0310(19) 0.0273(18) 0.0255(18) 0.0008(15) -0.0058(15) -0.0075(15)
C37 0.032(2) 0.034(2) 0.031(2) -0.0070(16) -0.0059(16) -0.0075(16)
C38 0.0203(17) 0.034(2) 0.0274(19) -0.0047(16) -0.0072(14) -0.0046(14)
C39 0.0268(18) 0.0290(18) 0.0249(18) -0.0014(15) -0.0064(14) -0.0083(15)
C40 0.0294(19) 0.0318(19) 0.0270(19) -0.0022(15) -0.0084(15) -0.0103(15)
C41 0.032(2) 0.035(2) 0.032(2) -0.0044(17) -0.0100(16) -0.0075(16)
C42 0.033(2) 0.038(2) 0.044(2) 0.0030(19) -0.0157(18) -0.0056(17)
C43 0.042(2) 0.048(3) 0.035(2) 0.0134(19) -0.0173(19) -0.013(2)
C44 0.037(2) 0.050(2) 0.026(2) 0.0058(18) -0.0094(17) -0.0165(19)
C45 0.031(2) 0.036(2) 0.0273(19) 0.0006(16) -0.0081(15) -0.0118(16)
C46 0.0292(19) 0.040(2) 0.0242(18) -0.0052(16) -0.0009(15) -0.0138(16)
C47 0.0236(18) 0.0328(19) 0.0270(19) -0.0053(15) -0.0021(14) -0.0070(15)
C48 0.0296(19) 0.0281(18) 0.0244(18) 0.0005(15) -0.0081(15) -0.0080(15)
C49 0.040(2) 0.066(3) 0.026(2) -0.008(2) -0.0070(17) -0.016(2)
C50 0.029(2) 0.052(2) 0.0260(19) -0.0091(18) -0.0058(15) -0.0203(18)
C51 0.0285(19) 0.042(2) 0.0262(19) -0.0077(16) -0.0012(15) -0.0165(17)
C52 0.040(2) 0.048(2) 0.028(2) -0.0113(18) 0.0022(17) -0.0255(19)
C53 0.047(3) 0.065(3) 0.034(2) -0.017(2) 0.0005(19) -0.031(2)
C54 0.068(3) 0.084(4) 0.039(3) -0.034(3) 0.009(2) -0.048(3)
C55 0.069(3) 0.055(3) 0.052(3) -0.028(2) 0.009(3) -0.031(3)
C56 0.062(3) 0.040(2) 0.051(3) -0.021(2) 0.007(2) -0.024(2)
C57 0.045(2) 0.039(2) 0.036(2) -0.0135(18) 0.0054(18) -0.0203(19)
C58 0.041(2) 0.033(2) 0.042(2) -0.0084(18) -0.0022(18) -0.0110(18)
C59 0.036(2) 0.031(2) 0.033(2) -0.0077(16) -0.0075(17) -0.0086(16)
C60 0.0280(19) 0.0322(19) 0.0289(19) -0.0077(16) -0.0020(15) -0.0122(15)
C61 0.056(3) 0.039(2) 0.031(2) -0.0026(18) -0.0006(19) -0.009(2)
C62 0.031(2) 0.043(2) 0.0256(19) -0.0007(17) -0.0050(15) -0.0174(17)
C63 0.0234(18) 0.045(2) 0.028(2) 0.0022(17) -0.0058(15) -0.0115(16)
C64 0.0245(19) 0.041(2) 0.038(2) 0.0047(18) -0.0044(16) -0.0116(16)
C65 0.039(2) 0.057(3) 0.032(2) 0.004(2) -0.0097(18) -0.020(2)
C66 0.046(3) 0.067(3) 0.036(2) 0.009(2) -0.012(2) -0.019(2)
C67 0.049(3) 0.064(3) 0.041(3) 0.013(2) -0.012(2) -0.017(2)
C68 0.061(3) 0.039(3) 0.068(4) 0.012(2) -0.011(3) -0.017(2)
C69 0.043(2) 0.047(3) 0.048(3) 0.000(2) -0.006(2) -0.016(2)
C70 0.071(3) 0.030(2) 0.062(3) -0.003(2) -0.004(3) -0.016(2)
C71 0.064(3) 0.040(2) 0.048(3) -0.011(2) -0.004(2) -0.018(2)
C72 0.0276(19) 0.032(2) 0.036(2) 0.0014(17) -0.0041(16) -0.0072(16)
C73 0.037(2) 0.052(3) 0.044(3) 0.000(2) -0.019(2) -0.010(2)
O1M 0.0273(14) 0.0492(17) 0.0323(15) 0.0024(13) -0.0132(12) -0.0063(13)
C74 0.036(2) 0.065(3) 0.043(3) -0.005(2) -0.013(2) -0.014(2)
O2M 0.0320(16) 0.057(2) 0.054(2) -0.0139(16) -0.0156(14) -0.0080(14)

loop_
_atom_type_symbol
_atom_type_description
_atom_type_scat_dispersion_real
_atom_type_scat_dispersion_imag
_atom_type_scat_source
C C 0.0181 0.0091 'International Tables Vol C Tables 4.2.6.8 and 6.1.1.4'
H H 0.0000 0.0000 'International Tables Vol C Tables 4.2.6.8 and 6.1.1.4'
O O 0.0492 0.0322 'International Tables Vol C Tables 4.2.6.8 and 6.1.1.4'
Y Y -0.2670 2.0244 'International Tables Vol C Tables 4.2.6.8 and 6.1.1.4'
Dy Dy -9.8046 9.8477 'International Tables Vol C Tables 4.2.6.8 and 6.1.1.4'

loop_
_geom_angle_atom_site_label_1
_geom_angle_atom_site_label_2
_geom_angle_atom_site_label_3
_geom_angle
_geom_angle_site_symmetry_1
_geom_angle_site_symmetry_3
_geom_angle_publ_flag
O5 Y1 O3 81.90(10) . . ?
O5 Y1 O6 70.99(10) . . ?
O3 Y1 O6 141.47(11) . . ?
O5 Y1 O7 149.97(10) . . ?
O3 Y1 O7 109.25(11) . . ?
O6 Y1 O7 84.63(9) . . ?
O5 Y1 O1 141.66(10) . . ?
O3 Y1 O1 78.64(10) . . ?
O6 Y1 O1 138.75(10) . . ?
O7 Y1 O1 68.30(9) . . ?
O5 Y1 O4 81.81(11) . . ?
O3 Y1 O4 70.29(11) . . ?
O6 Y1 O4 78.99(11) . . ?
O7 Y1 O4 76.40(10) . . ?
O1 Y1 O4 121.01(11) . . ?
O5 Y1 O10 116.84(11) . . ?
O3 Y1 O10 144.31(10) . . ?
O6 Y1 O10 73.93(10) . . ?
O7 Y1 O10 70.48(9) . . ?
O1 Y1 O10 68.06(9) . . ?
O4 Y1 O10 138.61(10) . . ?
O5 Y1 O2 76.03(9) . . ?
O3 Y1 O2 82.83(9) . . ?
O6 Y1 O2 115.07(11) . . ?
O7 Y1 O2 131.85(10) . . ?
O1 Y1 O2 69.02(9) . . ?
O4 Y1 O2 147.25(10) . . ?
O10 Y1 O2 73.78(9) . . ?
O5 Y1 Dy2 160.76(17) . . ?
O3 Y1 Dy2 111.29(18) . . ?
O6 Y1 Dy2 102.47(19) . . ?
O7 Y1 Dy2 40.53(19) . . ?
O1 Y1 Dy2 37.46(17) . . ?
O4 Y1 Dy2 115.32(19) . . ?
O10 Y1 Dy2 44.55(17) . . ?
O2 Y1 Dy2 91.35(18) . . ?
O5 Y1 Y2 156.85(10) . . ?
O3 Y1 Y2 115.50(8) . . ?
O6 Y1 Y2 98.92(7) . . ?
O7 Y1 Y2 41.71(7) . . ?
O1 Y1 Y2 40.48(6) . . ?
O4 Y1 Y2 117.50(8) . . ?
O10 Y1 Y2 40.26(6) . . ?
O2 Y1 Y2 90.51(7) . . ?
Dy2 Y1 Y2 4.43(15) . . ?
O5 Dy1 O6 70.2(3) . . ?
O5 Dy1 O10 119.1(6) . . ?
O6 Dy1 O10 72.4(4) . . ?
O5 Dy1 O2 80.5(3) . . ?
O6 Dy1 O2 117.9(5) . . ?
O10 Dy1 O2 76.8(3) . . ?
O5 Dy1 O3 84.2(4) . . ?
O6 Dy1 O3 138.7(4) . . ?
O10 Dy1 O3 148.5(4) . . ?
O2 Dy1 O3 87.7(3) . . ?
O5 Dy1 O7 143.6(4) . . ?
O6 Dy1 O7 80.0(3) . . ?
O10 Dy1 O7 68.3(3) . . ?
O2 Dy1 O7 133.5(4) . . ?
O3 Dy1 O7 106.4(5) . . ?
O5 Dy1 O1 149.4(4) . . ?
O6 Dy1 O1 135.8(5) . . ?
O10 Dy1 O1 68.8(3) . . ?
O2 Dy1 O1 72.5(2) . . ?
O3 Dy1 O1 80.5(4) . . ?
O7 Dy1 O1 66.8(2) . . ?
O5 Dy1 O4 80.3(3) . . ?
O6 Dy1 O4 75.0(2) . . ?
O10 Dy1 O4 131.9(3) . . ?
O2 Dy1 O4 151.0(5) . . ?
O3 Dy1 O4 68.9(4) . . ?
O7 Dy1 O4 71.9(2) . . ?
O1 Dy1 O4 117.8(5) . . ?
O5 Dy1 Dy2 163.1(6) . . ?
O6 Dy1 Dy2 99.6(3) . . ?
O10 Dy1 Dy2 43.9(2) . . ?
O2 Dy1 Dy2 93.2(4) . . ?
O3 Dy1 Dy2 111.4(4) . . ?
O7 Dy1 Dy2 40.3(2) . . ?
O1 Dy1 Dy2 36.5(3) . . ?
O4 Dy1 Dy2 110.8(4) . . ?
O5 Dy1 Y2 158.7(6) . . ?
O6 Dy1 Y2 96.2(3) . . ?
O10 Dy1 Y2 39.61(14) . . ?
O2 Dy1 Y2 92.3(3) . . ?
O3 Dy1 Y2 115.7(4) . . ?
O7 Dy1 Y2 41.43(15) . . ?
O1 Dy1 Y2 39.62(15) . . ?
O4 Dy1 Y2 112.9(3) . . ?
O11 Y2 O12 71.22(10) . . ?
O11 Y2 O1 110.93(10) . . ?
O12 Y2 O1 77.82(9) . . ?
O11 Y2 O10 77.47(10) . . ?
O12 Y2 O10 122.16(10) . . ?
O1 Y2 O10 69.73(9) . . ?
O11 Y2 O9 84.43(11) . . ?
O12 Y2 O9 146.71(10) . . ?
O1 Y2 O9 133.49(9) . . ?
O10 Y2 O9 71.63(9) . . ?
O11 Y2 O1M 80.97(10) . . ?
O12 Y2 O1M 77.71(10) . . ?
O1 Y2 O1M 147.29(11) . . ?
O10 Y2 O1M 142.68(11) . . ?
O9 Y2 O1M 76.29(10) . . ?
O11 Y2 O7 146.58(10) . . ?
O12 Y2 O7 135.90(10) . . ?
O1 Y2 O7 67.84(9) . . ?
O10 Y2 O7 70.87(9) . . ?
O9 Y2 O7 75.82(10) . . ?
O1M Y2 O7 118.95(10) . . ?
O11 Y2 O8 144.61(10) . . ?
O12 Y2 O8 79.40(10) . . ?
O1 Y2 O8 80.68(9) . . ?
O10 Y2 O8 136.52(9) . . ?
O9 Y2 O8 112.35(10) . . ?
O1M Y2 O8 73.76(10) . . ?
O7 Y2 O8 68.73(9) . . ?
O11 Y2 Y1 115.59(8) . . ?
O12 Y2 Y1 118.13(7) . . ?
O1 Y2 Y1 41.00(6) . . ?
O10 Y2 Y1 41.85(7) . . ?
O9 Y2 Y1 92.52(7) . . ?
O1M Y2 Y1 159.39(8) . . ?
O7 Y2 Y1 40.61(6) . . ?
O8 Y2 Y1 95.31(7) . . ?
O11 Y2 Dy1 113.75(18) . . ?
O12 Y2 Dy1 116.02(17) . . ?
O1 Y2 Dy1 39.29(19) . . ?
O10 Y2 Dy1 41.1(2) . . ?
O9 Y2 Dy1 94.20(19) . . ?
O1M Y2 Dy1 161.97(14) . . ?
O7 Y2 Dy1 43.12(14) . . ?
O8 Y2 Dy1 96.5(2) . . ?
O1 Dy2 O12 83.2(4) . . ?
O1 Dy2 O7 72.3(2) . . ?
O12 Dy2 O7 148.7(5) . . ?
O1 Dy2 O8 90.0(4) . . ?
O12 Dy2 O8 86.5(3) . . ?
O7 Dy2 O8 74.5(3) . . ?
O1 Dy2 O10 70.0(3) . . ?
O12 Dy2 O10 119.8(5) . . ?
O7 Dy2 O10 70.1(2) . . ?
O8 Dy2 O10 143.1(4) . . ?
O1 Dy2 O11 108.9(4) . . ?
O12 Dy2 O11 68.6(3) . . ?
O7 Dy2 O11 137.6(4) . . ?
O8 Dy2 O11 145.8(3) . . ?
O10 Dy2 O11 71.0(3) . . ?
O1 Dy2 O9 131.1(3) . . ?
O12 Dy2 O9 137.7(4) . . ?
O7 Dy2 O9 73.5(3) . . ?
O8 Dy2 O9 113.1(5) . . ?
O10 Dy2 O9 66.0(2) . . ?
O11 Dy2 O9 75.9(3) . . ?
O1 Dy2 O1M 157.4(4) . . ?
O12 Dy2 O1M 77.9(2) . . ?
O7 Dy2 O1M 120.0(5) . . ?
O8 Dy2 O1M 76.7(3) . . ?
O10 Dy2 O1M 130.7(4) . . ?
O11 Dy2 O1M 75.5(3) . . ?
O9 Dy2 O1M 71.4(3) . . ?
O1 Dy2 Y1 41.45(14) . . ?
O12 Dy2 Y1 123.2(4) . . ?
O7 Dy2 Y1 41.39(14) . . ?
O8 Dy2 Y1 101.7(3) . . ?
O10 Dy2 Y1 43.19(13) . . ?
O11 Dy2 Y1 111.4(3) . . ?
O9 Dy2 Y1 90.4(2) . . ?
O1M Dy2 Y1 158.8(4) . . ?
O1 Dy2 Dy1 39.5(2) . . ?
O12 Dy2 Dy1 120.9(3) . . ?
O7 Dy2 Dy1 43.98(18) . . ?
O8 Dy2 Dy1 102.9(4) . . ?
O10 Dy2 Dy1 42.5(3) . . ?
O11 Dy2 Dy1 109.8(5) . . ?
O9 Dy2 Dy1 92.0(3) . . ?
O1M Dy2 Dy1 161.2(3) . . ?
C12 O1 Dy2 131.2(3) . . ?
C12 O1 Y2 132.6(2) . . ?
C12 O1 Y1 126.9(2) . . ?
Dy2 O1 Y1 101.1(2) . . ?
Y2 O1 Y1 98.52(9) . . ?
C12 O1 Dy1 123.7(3) . . ?
Dy2 O1 Dy1 103.9(4) . . ?
Y2 O1 Dy1 101.1(3) . . ?
C2 O2 Dy1 134.8(4) . . ?
C2 O2 Y1 134.6(2) . . ?
C24 O3 Y1 122.6(2) . . ?
C24 O3 Dy1 126.0(3) . . ?
C14 O4 Y1 128.8(3) . . ?
C14 O4 Dy1 128.1(4) . . ?
C36 O5 Dy1 136.2(4) . . ?
C36 O5 Y1 135.4(2) . . ?
C26 O6 Dy1 132.2(3) . . ?
C26 O6 Y1 135.4(2) . . ?
C48 O7 Dy2 119.7(3) . . ?
C48 O7 Y1 142.2(2) . . ?
Dy2 O7 Y1 98.1(3) . . ?
C48 O7 Y2 119.7(2) . . ?
Y1 O7 Y2 97.68(9) . . ?
C48 O7 Dy1 144.5(3) . . ?
Dy2 O7 Dy1 95.7(3) . . ?
Y2 O7 Dy1 95.5(2) . . ?
C38 O8 Dy2 131.8(3) . . ?
C38 O8 Y2 130.3(2) . . ?
C50 O9 Y2 134.6(2) . . ?
C50 O9 Dy2 136.7(3) . . ?
C60 O10 Dy1 129.1(3) . . ?
C60 O10 Y2 128.7(2) . . ?
Dy1 O10 Y2 99.3(3) . . ?
C60 O10 Dy2 134.5(3) . . ?
Dy1 O10 Dy2 93.6(3) . . ?
C60 O10 Y1 129.2(2) . . ?
Y2 O10 Y1 97.88(10) . . ?
Dy2 O10 Y1 92.3(2) . . ?
C72 O11 Y2 129.0(3) . . ?
C72 O11 Dy2 125.3(4) . . ?
C62 O12 Dy2 137.6(4) . . ?
C62 O12 Y2 133.2(3) . . ?
C2 C1 H1A 109.5 . . ?
C2 C1 H1B 109.5 . . ?
H1A C1 H1B 109.5 . . ?
C2 C1 H1C 109.5 . . ?
H1A C1 H1C 109.5 . . ?
H1B C1 H1C 109.5 . . ?
O2 C2 C3 121.3(3) . . ?
O2 C2 C1 117.5(4) . . ?
C3 C2 C1 121.0(3) . . ?
C12 C3 C4 119.5(3) . . ?
C12 C3 C2 117.0(3) . . ?
C4 C3 C2 123.5(3) . . ?
C9 C4 C5 116.9(4) . . ?
C9 C4 C3 119.6(4) . . ?
C5 C4 C3 123.5(4) . . ?
C6 C5 C4 121.5(4) . . ?
C6 C5 H5 119.2 . . ?
C4 C5 H5 119.2 . . ?
C5 C6 C7 120.6(4) . . ?
C5 C6 H6 119.7 . . ?
C7 C6 H6 119.7 . . ?
C8 C7 C6 119.7(4) . . ?
C8 C7 H7 120.2 . . ?
C6 C7 H7 120.2 . . ?
C7 C8 C9 120.5(4) . . ?
C7 C8 H8 119.7 . . ?
C9 C8 H8 119.7 . . ?
C8 C9 C4 120.7(4) . . ?
C8 C9 C10 120.4(4) . . ?
C4 C9 C10 118.9(3) . . ?
C11 C10 C9 121.1(4) . . ?
C11 C10 H10 119.4 . . ?
C9 C10 H10 119.4 . . ?
C10 C11 C12 121.6(4) . . ?
C10 C11 H11 119.2 . . ?
C12 C11 H11 119.2 . . ?
O1 C12 C3 122.5(3) . . ?
O1 C12 C11 118.2(3) . . ?
C3 C12 C11 119.2(3) . . ?
C14 C13 H13A 109.5 . . ?
C14 C13 H13B 109.5 . . ?
H13A C13 H13B 109.5 . . ?
C14 C13 H13C 109.5 . . ?
H13A C13 H13C 109.5 . . ?
H13B C13 H13C 109.5 . . ?
O4 C14 C15 122.5(4) . . ?
O4 C14 C13 113.4(5) . . ?
C15 C14 C13 123.0(4) . . ?
C24 C15 C16 120.6(5) . . ?
C24 C15 C14 117.2(4) . . ?
C16 C15 C14 121.6(4) . . ?
C21 C16 C17 118.1(5) . . ?
C21 C16 C15 121.4(5) . . ?
C17 C16 C15 120.5(6) . . ?
C18 C17 C16 118.8(7) . . ?
C18 C17 H17 120.6 . . ?
C16 C17 H17 120.6 . . ?
C17 C18 C19 122.0(6) . . ?
C17 C18 H18 119.0 . . ?
C19 C18 H18 119.0 . . ?
C20 C19 C18 118.9(5) . . ?
C20 C19 H19 120.5 . . ?
C18 C19 H19 120.5 . . ?
C19 C20 C21 120.1(7) . . ?
C19 C20 H20 119.9 . . ?
C21 C20 H20 119.9 . . ?
C16 C21 C22 115.4(5) . . ?
C16 C21 C20 121.9(6) . . ?
C22 C21 C20 122.6(6) . . ?
C21 C22 C23 126.7(6) . . ?
C21 C22 H22 116.7 . . ?
C23 C22 H22 116.7 . . ?
C22 C23 C24 116.6(6) . . ?
C22 C23 H23 121.7 . . ?
C24 C23 H23 121.7 . . ?
O3 C24 C15 124.0(4) . . ?
O3 C24 C23 117.6(4) . . ?
C15 C24 C23 118.4(4) . . ?
C26 C25 H25A 109.5 . . ?
C26 C25 H25B 109.5 . . ?
H25A C25 H25B 109.5 . . ?
C26 C25 H25C 109.5 . . ?
H25A C25 H25C 109.5 . . ?
H25B C25 H25C 109.5 . . ?
O6 C26 C27 123.8(3) . . ?
O6 C26 C25 114.4(3) . . ?
C27 C26 C25 121.5(3) . . ?
C36 C27 C26 117.4(3) . . ?
C36 C27 C28 119.3(3) . . ?
C26 C27 C28 122.7(4) . . ?
C33 C28 C29 117.7(4) . . ?
C33 C28 C27 119.3(4) . . ?
C29 C28 C27 122.7(4) . . ?
C30 C29 C28 121.1(5) . . ?
C30 C29 H29 119.5 . . ?
C28 C29 H29 119.5 . . ?
C31 C30 C29 121.1(5) . . ?
C31 C30 H30 119.5 . . ?
C29 C30 H30 119.5 . . ?
C30 C31 C32 119.4(5) . . ?
C30 C31 H31 120.3 . . ?
C32 C31 H31 120.3 . . ?
C31 C32 C33 120.7(5) . . ?
C31 C32 H32 119.6 . . ?
C33 C32 H32 119.6 . . ?
C28 C33 C32 119.8(5) . . ?
C28 C33 C34 119.0(4) . . ?
C32 C33 C34 121.1(4) . . ?
C35 C34 C33 122.0(4) . . ?
C35 C34 H34 119.0 . . ?
C33 C34 H34 119.0 . . ?
C34 C35 C36 120.6(4) . . ?
C34 C35 H35 119.7 . . ?
C36 C35 H35 119.7 . . ?
O5 C36 C27 124.4(3) . . ?
O5 C36 C35 117.4(3) . . ?
C27 C36 C35 118.2(4) . . ?
C38 C37 H37A 109.5 . . ?
C38 C37 H37B 109.5 . . ?
H37A C37 H37B 109.5 . . ?
C38 C37 H37C 109.5 . . ?
H37A C37 H37C 109.5 . . ?
H37B C37 H37C 109.5 . . ?
O8 C38 C39 122.2(3) . . ?
O8 C38 C37 117.3(3) . . ?
C39 C38 C37 120.3(3) . . ?
C48 C39 C40 120.2(3) . . ?
C48 C39 C38 117.6(3) . . ?
C40 C39 C38 121.9(3) . . ?
C45 C40 C41 117.8(3) . . ?
C45 C40 C39 118.8(3) . . ?
C41 C40 C39 123.2(4) . . ?
C42 C41 C40 120.9(4) . . ?
C42 C41 H41 119.5 . . ?
C40 C41 H41 119.5 . . ?
C41 C42 C43 121.3(4) . . ?
C41 C42 H42 119.3 . . ?
C43 C42 H42 119.3 . . ?
C44 C43 C42 119.7(4) . . ?
C44 C43 H43 120.2 . . ?
C42 C43 H43 120.2 . . ?
C43 C44 C45 120.7(4) . . ?
C43 C44 H44 119.7 . . ?
C45 C44 H44 119.7 . . ?
C40 C45 C44 119.6(4) . . ?
C40 C45 C46 119.3(3) . . ?
C44 C45 C46 121.1(4) . . ?
C47 C46 C45 121.4(4) . . ?
C47 C46 H46 119.3 . . ?
C45 C46 H46 119.3 . . ?
C46 C47 C48 121.4(4) . . ?
C46 C47 H47 119.3 . . ?
C48 C47 H47 119.3 . . ?
O7 C48 C39 122.5(3) . . ?
O7 C48 C47 119.0(3) . . ?
C39 C48 C47 118.5(3) . . ?
C50 C49 H49A 109.5 . . ?
C50 C49 H49B 109.5 . . ?
H49A C49 H49B 109.5 . . ?
C50 C49 H49C 109.5 . . ?
H49A C49 H49C 109.5 . . ?
H49B C49 H49C 109.5 . . ?
O9 C50 C51 123.2(4) . . ?
O9 C50 C49 115.8(4) . . ?
C51 C50 C49 120.6(4) . . ?
C60 C51 C52 119.7(4) . . ?
C60 C51 C50 116.7(4) . . ?
C52 C51 C50 123.0(4) . . ?
C57 C52 C53 116.7(4) . . ?
C57 C52 C51 119.9(4) . . ?
C53 C52 C51 123.3(4) . . ?
C54 C53 C52 120.6(5) . . ?
C54 C53 H53 119.7 . . ?
C52 C53 H53 119.7 . . ?
C55 C54 C53 121.7(5) . . ?
C55 C54 H54 119.2 . . ?
C53 C54 H54 119.2 . . ?
C56 C55 C54 119.4(5) . . ?
C56 C55 H55 120.3 . . ?
C54 C55 H55 120.3 . . ?
C55 C56 C57 121.0(5) . . ?
C55 C56 H56 119.5 . . ?
C57 C56 H56 119.5 . . ?
C52 C57 C56 120.3(4) . . ?
C52 C57 C58 118.8(4) . . ?
C56 C57 C58 120.9(5) . . ?
C59 C58 C57 121.3(4) . . ?
C59 C58 H58 119.3 . . ?
C57 C58 H58 119.3 . . ?
C58 C59 C60 121.9(4) . . ?
C58 C59 H59 119.1 . . ?
C60 C59 H59 119.1 . . ?
O10 C60 C51 123.9(4) . . ?
O10 C60 C59 117.8(3) . . ?
C51 C60 C59 118.2(4) . . ?
C62 C61 H61A 109.5 . . ?
C62 C61 H61B 109.5 . . ?
H61A C61 H61B 109.5 . . ?
C62 C61 H61C 109.5 . . ?
H61A C61 H61C 109.5 . . ?
H61B C61 H61C 109.5 . . ?
O12 C62 C63 123.2(4) . . ?
O12 C62 C61 113.3(4) . . ?
C63 C62 C61 123.1(4) . . ?
C62 C63 C72 117.4(3) . . ?
C62 C63 C64 122.2(4) . . ?
C72 C63 C64 119.9(4) . . ?
C69 C64 C65 116.9(4) . . ?
C69 C64 C63 119.7(4) . . ?
C65 C64 C63 123.2(4) . . ?
C66 C65 C64 121.9(5) . . ?
C66 C65 H65 119.0 . . ?
C64 C65 H65 119.0 . . ?
C65 C66 C67 119.9(5) . . ?
C65 C66 H66 120.0 . . ?
C67 C66 H66 120.0 . . ?
C68 C67 C66 119.9(5) . . ?
C68 C67 H67 120.0 . . ?
C66 C67 H67 120.0 . . ?
C67 C68 C69 120.6(5) . . ?
C67 C68 H68 119.7 . . ?
C69 C68 H68 119.7 . . ?
C64 C69 C68 120.7(5) . . ?
C64 C69 C70 119.0(4) . . ?
C68 C69 C70 120.2(5) . . ?
C71 C70 C69 121.3(4) . . ?
C71 C70 H70 119.3 . . ?
C69 C70 H70 119.3 . . ?
C70 C71 C72 122.3(5) . . ?
C70 C71 H71 118.8 . . ?
C72 C71 H71 118.8 . . ?
O11 C72 C71 118.4(4) . . ?
O11 C72 C63 124.6(4) . . ?
C71 C72 C63 116.9(4) . . ?
O1M C73 H73A 109.5 . . ?
O1M C73 H73B 109.5 . . ?
H73A C73 H73B 109.5 . . ?
O1M C73 H73C 109.5 . . ?
H73A C73 H73C 109.5 . . ?
H73B C73 H73C 109.5 . . ?
C73 O1M Y2 132.0(3) . . ?
C73 O1M Dy2 132.0(4) . . ?
C73 O1M H1M 110(4) . . ?
Y2 O1M H1M 117(4) . . ?
Dy2 O1M H1M 114(4) . . ?
O2M C74 H74A 109.5 . . ?
O2M C74 H74B 109.5 . . ?
H74A C74 H74B 109.5 . . ?
O2M C74 H74C 109.5 . . ?
H74A C74 H74C 109.5 . . ?
H74B C74 H74C 109.5 . . ?
C74 O2M H2M 110(4) . . ?

loop_
_geom_bond_atom_site_label_1
_geom_bond_atom_site_label_2
_geom_bond_distance
_geom_bond_site_symmetry_2
_geom_bond_publ_flag
Y1 O5 2.254(3) . ?
Y1 O3 2.286(3) . ?
Y1 O6 2.313(3) . ?
Y1 O7 2.331(3) . ?
Y1 O1 2.354(3) . ?
Y1 O4 2.343(3) . ?
Y1 O10 2.390(3) . ?
Y1 O2 2.427(3) . ?
Y1 Dy2 3.490(7) . ?
Y1 Y2 3.5487(11) . ?
Dy1 O5 2.199(9) . ?
Dy1 O6 2.401(11) . ?
Dy1 O10 2.388(12) . ?
Dy1 O2 2.266(8) . ?
Dy1 O3 2.237(14) . ?
Dy1 O7 2.461(7) . ?
Dy1 O1 2.313(9) . ?
Dy1 O4 2.460(10) . ?
Dy1 Dy2 3.526(10) . ?
Dy1 Y2 3.585(9) . ?
Y2 O11 2.248(3) . ?
Y2 O12 2.284(3) . ?
Y2 O1 2.330(2) . ?
Y2 O10 2.315(3) . ?
Y2 O9 2.329(3) . ?
Y2 O1M 2.369(3) . ?
Y2 O7 2.383(3) . ?
Y2 O8 2.414(3) . ?
Dy2 O1 2.163(10) . ?
Dy2 O12 2.202(9) . ?
Dy2 O7 2.291(9) . ?
Dy2 O8 2.180(10) . ?
Dy2 O10 2.450(9) . ?
Dy2 O11 2.466(10) . ?
Dy2 O9 2.536(10) . ?
Dy2 O1M 2.434(9) . ?
O1 C12 1.333(4) . ?
O2 C2 1.235(5) . ?
O3 C24 1.289(5) . ?
O4 C14 1.235(6) . ?
O5 C36 1.278(5) . ?
O6 C26 1.249(5) . ?
O7 C48 1.319(4) . ?
O8 C38 1.237(5) . ?
O9 C50 1.232(5) . ?
O10 C60 1.307(5) . ?
O11 C72 1.282(5) . ?
O12 C62 1.250(5) . ?
C1 C2 1.509(5) . ?
C1 H1A 0.9600 . ?
C1 H1B 0.9600 . ?
C1 H1C 0.9600 . ?
C2 C3 1.477(5) . ?
C3 C12 1.399(5) . ?
C3 C4 1.440(5) . ?
C4 C9 1.416(6) . ?
C4 C5 1.423(6) . ?
C5 C6 1.379(6) . ?
C5 H5 0.9300 . ?
C6 C7 1.401(7) . ?
C6 H6 0.9300 . ?
C7 C8 1.374(7) . ?
C7 H7 0.9300 . ?
C8 C9 1.414(5) . ?
C8 H8 0.9300 . ?
C9 C10 1.421(6) . ?
C10 C11 1.346(5) . ?
C10 H10 0.9300 . ?
C11 C12 1.425(5) . ?
C11 H11 0.9300 . ?
C13 C14 1.561(7) . ?
C13 H13A 0.9600 . ?
C13 H13B 0.9600 . ?
C13 H13C 0.9600 . ?
C14 C15 1.467(7) . ?
C15 C24 1.416(6) . ?
C15 C16 1.445(6) . ?
C16 C21 1.376(8) . ?
C16 C17 1.425(8) . ?
C17 C18 1.385(8) . ?
C17 H17 0.9300 . ?
C18 C19 1.404(10) . ?
C18 H18 0.9300 . ?
C19 C20 1.353(9) . ?
C19 H19 0.9300 . ?
C20 C21 1.409(7) . ?
C20 H20 0.9300 . ?
C21 C22 1.398(8) . ?
C22 C23 1.406(8) . ?
C22 H22 0.9300 . ?
C23 C24 1.419(7) . ?
C23 H23 0.9300 . ?
C25 C26 1.524(5) . ?
C25 H25A 0.9600 . ?
C25 H25B 0.9600 . ?
C25 H25C 0.9600 . ?
C26 C27 1.441(5) . ?
C27 C36 1.429(5) . ?
C27 C28 1.454(5) . ?
C28 C33 1.406(6) . ?
C28 C29 1.415(6) . ?
C29 C30 1.376(7) . ?
C29 H29 0.9300 . ?
C30 C31 1.372(7) . ?
C30 H30 0.9300 . ?
C31 C32 1.387(8) . ?
C31 H31 0.9300 . ?
C32 C33 1.410(6) . ?
C32 H32 0.9300 . ?
C33 C34 1.440(6) . ?
C34 C35 1.351(6) . ?
C34 H34 0.9300 . ?
C35 C36 1.447(5) . ?
C35 H35 0.9300 . ?
C37 C38 1.512(5) . ?
C37 H37A 0.9600 . ?
C37 H37B 0.9600 . ?
C37 H37C 0.9600 . ?
C38 C39 1.459(5) . ?
C39 C48 1.401(5) . ?
C39 C40 1.447(5) . ?
C40 C45 1.419(5) . ?
C40 C41 1.414(5) . ?
C41 C42 1.362(6) . ?
C41 H41 0.9300 . ?
C42 C43 1.400(6) . ?
C42 H42 0.9300 . ?
C43 C44 1.358(6) . ?
C43 H43 0.9300 . ?
C44 C45 1.421(5) . ?
C44 H44 0.9300 . ?
C45 C46 1.421(6) . ?
C46 C47 1.351(5) . ?
C46 H46 0.9300 . ?
C47 C48 1.437(5) . ?
C47 H47 0.9300 . ?
C49 C50 1.518(5) . ?
C49 H49A 0.9600 . ?
C49 H49B 0.9600 . ?
C49 H49C 0.9600 . ?
C50 C51 1.463(6) . ?
C51 C60 1.410(5) . ?
C51 C52 1.443(6) . ?
C52 C57 1.416(6) . ?
C52 C53 1.425(6) . ?
C53 C54 1.381(7) . ?
C53 H53 0.9300 . ?
C54 C55 1.378(8) . ?
C54 H54 0.9300 . ?
C55 C56 1.361(7) . ?
C55 H55 0.9300 . ?
C56 C57 1.413(6) . ?
C56 H56 0.9300 . ?
C57 C58 1.419(6) . ?
C58 C59 1.354(6) . ?
C58 H58 0.9300 . ?
C59 C60 1.438(5) . ?
C59 H59 0.9300 . ?
C61 C62 1.516(6) . ?
C61 H61A 0.9600 . ?
C61 H61B 0.9600 . ?
C61 H61C 0.9600 . ?
C62 C63 1.431(6) . ?
C63 C72 1.430(6) . ?
C63 C64 1.458(5) . ?
C64 C69 1.398(7) . ?
C64 C65 1.405(6) . ?
C65 C66 1.383(6) . ?
C65 H65 0.9300 . ?
C66 C67 1.389(8) . ?
C66 H66 0.9300 . ?
C67 C68 1.357(8) . ?
C67 H67 0.9300 . ?
C68 C69 1.413(7) . ?
C68 H68 0.9300 . ?
C69 C70 1.419(7) . ?
C70 C71 1.372(7) . ?
C70 H70 0.9300 . ?
C71 C72 1.423(6) . ?
C71 H71 0.9300 . ?
C73 O1M 1.439(5) . ?
C73 H73A 0.9600 . ?
C73 H73B 0.9600 . ?
C73 H73C 0.9600 . ?
O1M H1M 0.83(6) . ?
C74 O2M 1.418(6) . ?
C74 H74A 0.9600 . ?
C74 H74B 0.9600 . ?
C74 H74C 0.9600 . ?
O2M H2M 0.855(10) . ?
